data_4037379
loop_
_publ_author_name
'Xu, Dongdong'
'Sun, Wen-Wu'
'Xie, Yanli'
'Liu, Ji-Kai'
'Liu, Bin'
'Zhou, Yingbi'
'Wu, Bin'

_publ_section_title
;
 Metal-Free Regioselective Hypervalent Iodine-Mediated C-2 and C-3
 Difunctionalization of N-Substituted Indoles.
;
_journal_issue 22
_journal_name_full 'The Journal of organic chemistry'
_journal_page_first 11081
_journal_page_last 11094
_journal_paper_doi 10.1021/acs.joc.6b02078
_journal_volume 81
_journal_year 2016
_chemical_formula_moiety 'C12 H6 Cl3 N3 O'
_chemical_formula_sum 'C12 H6 Cl3 N3 O'
_chemical_formula_weight 314.55
_space_group_crystal_system monoclinic
_space_group_IT_number 14
_space_group_name_Hall '-P 2ybc'
_space_group_name_H-M_alt 'P 1 21/c 1'
_atom_sites_solution_hydrogens geom
_atom_sites_solution_primary direct
_atom_sites_solution_secondary difmap
_audit_creation_method SHELXL-2014/7
_cell_angle_alpha 90
_cell_angle_beta 100.3740(10)
_cell_angle_gamma 90
_cell_formula_units_Z 4
_cell_length_a 12.7940(11)
_cell_length_b 8.4331(7)
_cell_length_c 12.0362(10)
_cell_measurement_reflns_used 9766
_cell_measurement_temperature 296(2)
_cell_measurement_theta_max 30.82
_cell_measurement_theta_min 2.57
_cell_volume 1277.39(19)
_computing_cell_refinement 'Bruker SAINT'
_computing_data_collection 'Bruker APEX2'
_computing_data_reduction 'Bruker SAINT'
_computing_molecular_graphics 'Bruker SHELXTL'
_computing_publication_material 'Bruker SHELXTL'
_computing_structure_refinement 'SHELXL-2014 (Sheldrick 2014)'
_computing_structure_solution 'SHELXS-97 (Sheldrick 2008)'
_diffrn_ambient_temperature 296(2)
_diffrn_measured_fraction_theta_full 0.998
_diffrn_measured_fraction_theta_max 0.938
_diffrn_measurement_device_type 'Bruker APEX-II CCD'
_diffrn_measurement_method '\f and \w scans'
_diffrn_radiation_type MoK\a
_diffrn_radiation_wavelength 0.71073
_diffrn_reflns_av_R_equivalents 0.0191
_diffrn_reflns_av_unetI/netI 0.0184
_diffrn_reflns_Laue_measured_fraction_full 0.998
_diffrn_reflns_Laue_measured_fraction_max 0.938
_diffrn_reflns_limit_h_max 17
_diffrn_reflns_limit_h_min -17
_diffrn_reflns_limit_k_max 12
_diffrn_reflns_limit_k_min -11
_diffrn_reflns_limit_l_max 16
_diffrn_reflns_limit_l_min -17
_diffrn_reflns_number 13702
_diffrn_reflns_point_group_measured_fraction_full 0.998
_diffrn_reflns_point_group_measured_fraction_max 0.938
_diffrn_reflns_theta_full 25.242
_diffrn_reflns_theta_max 30.924
_diffrn_reflns_theta_min 1.618
_diffrn_source 'fine-focus sealed tube'
_exptl_absorpt_coefficient_mu 0.710
_exptl_absorpt_correction_type multi-scan
_exptl_absorpt_process_details sadabs
_exptl_crystal_colour colourless
_exptl_crystal_density_diffrn 1.636
_exptl_crystal_description block
_exptl_crystal_F_000 632
_exptl_crystal_size_max 0.670
_exptl_crystal_size_mid 0.460
_exptl_crystal_size_min 0.300
_exptl_transmission_factor_max 0.7461
_exptl_transmission_factor_min 0.6476
_refine_diff_density_max 0.391
_refine_diff_density_min -0.675
_refine_diff_density_rms 0.100
_refine_ls_extinction_method none
_refine_ls_goodness_of_fit_ref 1.100
_refine_ls_hydrogen_treatment constr
_refine_ls_matrix_type full
_refine_ls_number_parameters 172
_refine_ls_number_reflns 3787
_refine_ls_number_restraints 0
_refine_ls_restrained_S_all 1.100
_refine_ls_R_factor_all 0.0297
_refine_ls_R_factor_gt 0.0275
_refine_ls_shift/su_max 0.001
_refine_ls_shift/su_mean 0.000
_refine_ls_structure_factor_coef Fsqd
_refine_ls_weighting_details 'w=1/[\s^2^(Fo^2^)+(0.0370P)^2^+0.5860P] where P=(Fo^2^+2Fc^2^)/3'
_refine_ls_weighting_scheme calc
_refine_ls_wR_factor_gt 0.0733
_refine_ls_wR_factor_ref 0.0746
_reflns_Friedel_coverage 0.000
_reflns_number_gt 3546
_reflns_number_total 3787
_reflns_threshold_expression 'I > 2\s(I)'
_cod_data_source_file jo6b02078_si_003.cif
_cod_data_source_block mo_bwxdd71_0m
_cod_original_sg_symbol_H-M 'P 21/c'
_cod_database_code 4037379
_shelx_shelxl_version_number 2014/7
_shelx_space_group_comment
;
The symmetry employed for this shelxl refinement is uniquely defined
by the following loop, which should always be used as a source of
symmetry information in preference to the above space-group names.
They are only intended as comments.
;
_shelx_estimated_absorpt_t_min 0.648
_shelx_estimated_absorpt_t_max 0.815

loop_
_space_group_symop_operation_xyz
'x, y, z'
'-x, y+1/2, -z+1/2'
'-x, -y, -z'
'x, -y-1/2, z-1/2'

loop_
_atom_site_label
_atom_site_type_symbol
_atom_site_fract_x
_atom_site_fract_y
_atom_site_fract_z
_atom_site_U_iso_or_equiv
_atom_site_adp_type
_atom_site_occupancy
_atom_site_site_symmetry_order
_atom_site_calc_flag
_atom_site_refinement_flags_posn
_atom_site_refinement_flags_adp
Cl1 Cl 0.51791(3) 0.55310(4) 0.25981(3) 0.02533(8) Uani 1 1 d . .
Cl2 Cl 0.31508(2) 0.16427(3) 0.57710(2) 0.01869(7) Uani 1 1 d . .
Cl3 Cl 0.16385(2) 0.19611(3) 0.36871(2) 0.02042(8) Uani 1 1 d . .
O1 O 0.08944(7) 0.33649(10) 0.58493(8) 0.02157(18) Uani 1 1 d . .
N1 N 0.19943(7) 0.54879(11) 0.55823(8) 0.01307(17) Uani 1 1 d . .
N2 N 0.14813(8) 0.81131(11) 0.57967(8) 0.01618(18) Uani 1 1 d . .
N3 N 0.13789(8) 0.61674(12) 0.72238(8) 0.01574(18) Uani 1 1 d . .
C1 C 0.42763(9) 0.55977(14) 0.35247(9) 0.0156(2) Uani 1 1 d . .
C2 C 0.37843(9) 0.41968(13) 0.37508(9) 0.0146(2) Uani 1 1 d . .
H6 H 0.3942 0.3236 0.3439 0.018 Uiso 1 1 calc R U
C3 C 0.30493(8) 0.42967(12) 0.44610(8) 0.01196(18) Uani 1 1 d . .
C4 C 0.28036(8) 0.57293(12) 0.49273(8) 0.01183(18) Uani 1 1 d . .
C5 C 0.15871(8) 0.66647(12) 0.62389(9) 0.01245(19) Uani 1 1 d . .
C6 C 0.11192(9) 0.92104(14) 0.64460(10) 0.0177(2) Uani 1 1 d . .
H2 H 0.1036 1.0250 0.6187 0.021 Uiso 1 1 calc R U
C7 C 0.08656(9) 0.88432(14) 0.74888(10) 0.0165(2) Uani 1 1 d . .
H1 H 0.0612 0.9609 0.7929 0.020 Uiso 1 1 calc R U
C8 C 0.23797(8) 0.30184(12) 0.48261(9) 0.01251(19) Uani 1 1 d . .
C9 C 0.16396(9) 0.39255(13) 0.55002(9) 0.01401(19) Uani 1 1 d . .
C10 C 0.10074(9) 0.72847(14) 0.78449(9) 0.0166(2) Uani 1 1 d . .
H3 H 0.0839 0.7002 0.8539 0.020 Uiso 1 1 calc R U
C11 C 0.33115(9) 0.71254(13) 0.47169(9) 0.0151(2) Uani 1 1 d . .
H5 H 0.3161 0.8082 0.5039 0.018 Uiso 1 1 calc R U
C12 C 0.40593(9) 0.70340(13) 0.39996(10) 0.0165(2) Uani 1 1 d . .
H4 H 0.4414 0.7945 0.3840 0.020 Uiso 1 1 calc R U

loop_
_atom_site_aniso_label
_atom_site_aniso_U_11
_atom_site_aniso_U_22
_atom_site_aniso_U_33
_atom_site_aniso_U_23
_atom_site_aniso_U_13
_atom_site_aniso_U_12
Cl1 0.03137(17) 0.02361(15) 0.02679(15) -0.00939(11) 0.02080(12) -0.01199(11)
Cl2 0.01960(13) 0.01291(13) 0.02278(13) 0.00465(9) 0.00171(10) -0.00156(9)
Cl3 0.02344(14) 0.02037(14) 0.01678(12) -0.00596(9) 0.00184(10) -0.01042(10)
O1 0.0242(4) 0.0152(4) 0.0295(4) -0.0030(3) 0.0160(4) -0.0069(3)
N1 0.0160(4) 0.0093(4) 0.0159(4) -0.0007(3) 0.0083(3) -0.0025(3)
N2 0.0194(4) 0.0115(4) 0.0196(4) 0.0013(3) 0.0087(4) -0.0002(3)
N3 0.0199(4) 0.0142(4) 0.0140(4) 0.0010(3) 0.0054(3) 0.0012(3)
C1 0.0172(5) 0.0174(5) 0.0141(4) -0.0022(4) 0.0079(4) -0.0048(4)
C2 0.0172(5) 0.0136(5) 0.0141(4) -0.0033(4) 0.0056(4) -0.0031(4)
C3 0.0140(4) 0.0105(4) 0.0115(4) -0.0005(3) 0.0025(3) -0.0028(3)
C4 0.0126(4) 0.0115(4) 0.0119(4) 0.0001(3) 0.0038(3) -0.0016(3)
C5 0.0124(4) 0.0110(4) 0.0147(4) -0.0013(3) 0.0042(3) -0.0014(3)
C6 0.0182(5) 0.0115(5) 0.0257(5) -0.0001(4) 0.0096(4) -0.0007(4)
C7 0.0143(5) 0.0160(5) 0.0201(5) -0.0054(4) 0.0056(4) -0.0001(4)
C8 0.0147(5) 0.0097(4) 0.0133(4) -0.0015(3) 0.0028(4) -0.0027(3)
C9 0.0171(5) 0.0107(5) 0.0151(4) -0.0005(4) 0.0053(4) -0.0025(4)
C10 0.0180(5) 0.0193(5) 0.0131(4) -0.0009(4) 0.0045(4) 0.0006(4)
C11 0.0170(5) 0.0109(5) 0.0189(5) -0.0013(4) 0.0072(4) -0.0025(4)
C12 0.0185(5) 0.0137(5) 0.0189(5) -0.0003(4) 0.0083(4) -0.0049(4)

loop_
_atom_type_symbol
_atom_type_description
_atom_type_scat_dispersion_real
_atom_type_scat_dispersion_imag
_atom_type_scat_source
C C 0.0033 0.0016 'International Tables Vol C Tables 4.2.6.8 and 6.1.1.4'
H H 0.0000 0.0000 'International Tables Vol C Tables 4.2.6.8 and 6.1.1.4'
N N 0.0061 0.0033 'International Tables Vol C Tables 4.2.6.8 and 6.1.1.4'
O O 0.0106 0.0060 'International Tables Vol C Tables 4.2.6.8 and 6.1.1.4'
Cl Cl 0.1484 0.1585 'International Tables Vol C Tables 4.2.6.8 and 6.1.1.4'

loop_
_geom_angle_atom_site_label_1
_geom_angle_atom_site_label_2
_geom_angle_atom_site_label_3
_geom_angle
C9 N1 C4 110.88(9)
C9 N1 C5 123.51(9)
C4 N1 C5 125.62(9)
C5 N2 C6 114.84(10)
C5 N3 C10 115.05(10)
C2 C1 C12 122.03(10)
C2 C1 Cl1 118.26(8)
C12 C1 Cl1 119.71(8)
C3 C2 C1 116.88(10)
C3 C2 H6 121.6
C1 C2 H6 121.6
C2 C3 C4 122.03(10)
C2 C3 C8 128.96(10)
C4 C3 C8 108.98(9)
C11 C4 C3 120.99(10)
C11 C4 N1 129.22(10)
C3 C4 N1 109.79(9)
N3 C5 N2 128.66(10)
N3 C5 N1 115.28(9)
N2 C5 N1 116.04(9)
N2 C6 C7 122.21(11)
N2 C6 H2 118.9
C7 C6 H2 118.9
C10 C7 C6 116.96(10)
C10 C7 H1 121.5
C6 C7 H1 121.5
C3 C8 C9 103.55(8)
C3 C8 Cl3 113.18(7)
C9 C8 Cl3 111.22(7)
C3 C8 Cl2 112.04(7)
C9 C8 Cl2 107.75(7)
Cl3 C8 Cl2 108.90(6)
O1 C9 N1 127.95(10)
O1 C9 C8 125.67(10)
N1 C9 C8 106.35(9)
N3 C10 C7 122.28(10)
N3 C10 H3 118.9
C7 C10 H3 118.9
C4 C11 C12 117.33(10)
C4 C11 H5 121.3
C12 C11 H5 121.3
C1 C12 C11 120.72(10)
C1 C12 H4 119.6
C11 C12 H4 119.6

loop_
_geom_bond_atom_site_label_1
_geom_bond_atom_site_label_2
_geom_bond_distance
Cl1 C1 1.7450(11)
Cl2 C8 1.7913(11)
Cl3 C8 1.7622(10)
O1 C9 1.2055(13)
N1 C9 1.3912(13)
N1 C4 1.4244(13)
N1 C5 1.4245(13)
N2 C5 1.3295(14)
N2 C6 1.3462(15)
N3 C5 1.3289(14)
N3 C10 1.3418(14)
C1 C2 1.3884(15)
C1 C12 1.3885(16)
C2 C3 1.3827(15)
C2 H6 0.9300
C3 C4 1.3918(14)
C3 C8 1.4915(14)
C4 C11 1.3899(14)
C6 C7 1.3867(16)
C6 H2 0.9300
C7 C10 1.3842(17)
C7 H1 0.9300
C8 C9 1.5546(15)
C10 H3 0.9300
C11 C12 1.4015(15)
C11 H5 0.9300
C12 H4 0.9300

loop_
_geom_hbond_atom_site_label_D
_geom_hbond_atom_site_label_H
_geom_hbond_atom_site_label_A
_geom_hbond_distance_DH
_geom_hbond_distance_HA
_geom_hbond_distance_DA
_geom_hbond_angle_DHA
_geom_hbond_site_symmetry_A
C12 H4 Cl1 0.93 2.89 3.7442(12) 153.5 2_655
C11 H5 N2 0.93 2.48 2.9936(15) 114.9 .
C10 H3 N2 0.93 2.70 3.5111(15) 146.8 4_576
C6 H2 O1 0.93 2.66 3.5775(15) 169.3 1_565
C2 H6 Cl1 0.93 2.92 3.8376(12) 168.7 2_645
C12 H4 Cl1 0.93 2.89 3.7442(12) 153.5 2_655
C11 H5 N2 0.93 2.48 2.9936(15) 114.9 .
C10 H3 N2 0.93 2.70 3.5111(15) 146.8 4_576
C6 H2 O1 0.93 2.66 3.5775(15) 169.3 1_565
C2 H6 Cl1 0.93 2.92 3.8376(12) 168.7 2_645
C12 H4 Cl1 0.93 2.89 3.7442(12) 153.5 2_655
C11 H5 N2 0.93 2.48 2.9936(15) 114.9 .
C10 H3 N2 0.93 2.70 3.5111(15) 146.8 4_576
C6 H2 O1 0.93 2.66 3.5775(15) 169.3 1_565
C2 H6 Cl1 0.93 2.92 3.8376(12) 168.7 2_645
C2 H6 Cl1 0.93 2.92 3.8376(12) 168.7 2_645
C6 H2 O1 0.93 2.66 3.5775(15) 169.3 1_565
C10 H3 N2 0.93 2.70 3.5111(15) 146.8 4_576
C11 H5 N2 0.93 2.48 2.9936(15) 114.9 .
C12 H4 Cl1 0.93 2.89 3.7442(12) 153.5 2_655
C2 H6 Cl1 0.93 2.92 3.8376(12) 168.7 2_645
C6 H2 O1 0.93 2.66 3.5775(15) 169.3 1_565
C10 H3 N2 0.93 2.70 3.5111(15) 146.8 4_576
C11 H5 N2 0.93 2.48 2.9936(15) 114.9 .
C12 H4 Cl1 0.93 2.89 3.7442(12) 153.5 2_655
C2 H6 Cl1 0.93 2.92 3.8376(12) 168.7 2_645
C10 H3 N2 0.93 2.70 3.5111(15) 146.8 4_576
C11 H5 N2 0.93 2.48 2.9936(15) 114.9 .
C12 H4 Cl1 0.93 2.89 3.7442(12) 153.5 2_655

loop_
_geom_torsion_atom_site_label_1
_geom_torsion_atom_site_label_2
_geom_torsion_atom_site_label_3
_geom_torsion_atom_site_label_4
_geom_torsion
C12 C1 C2 C3 1.03(17)
Cl1 C1 C2 C3 -178.08(8)
C1 C2 C3 C4 0.34(16)
C1 C2 C3 C8 178.04(10)
C2 C3 C4 C11 -1.57(16)
C8 C3 C4 C11 -179.68(9)
C2 C3 C4 N1 177.61(9)
C8 C3 C4 N1 -0.50(12)
C9 N1 C4 C11 175.03(11)
C5 N1 C4 C11 -4.90(18)
C9 N1 C4 C3 -4.06(12)
C5 N1 C4 C3 176.01(10)
C10 N3 C5 N2 0.39(17)
C10 N3 C5 N1 179.25(9)
C6 N2 C5 N3 0.36(17)
C6 N2 C5 N1 -178.49(10)
C9 N1 C5 N3 38.92(15)
C4 N1 C5 N3 -141.16(10)
C9 N1 C5 N2 -142.07(11)
C4 N1 C5 N2 37.84(15)
C5 N2 C6 C7 -0.75(16)
N2 C6 C7 C10 0.39(17)
C2 C3 C8 C9 -173.70(11)
C4 C3 C8 C9 4.24(11)
C2 C3 C8 Cl3 -53.15(14)
C4 C3 C8 Cl3 124.79(8)
C2 C3 C8 Cl2 70.46(13)
C4 C3 C8 Cl2 -111.60(9)
C4 N1 C9 O1 -171.72(12)
C5 N1 C9 O1 8.20(18)
C4 N1 C9 C8 6.59(11)
C5 N1 C9 C8 -173.48(9)
C3 C8 C9 O1 171.85(11)
Cl3 C8 C9 O1 49.98(14)
Cl2 C8 C9 O1 -69.31(13)
C3 C8 C9 N1 -6.52(11)
Cl3 C8 C9 N1 -128.39(8)
Cl2 C8 C9 N1 112.32(8)
C5 N3 C10 C7 -0.78(16)
C6 C7 C10 N3 0.43(17)
C3 C4 C11 C12 1.38(16)
N1 C4 C11 C12 -177.62(11)
C2 C1 C12 C11 -1.19(18)
Cl1 C1 C12 C11 177.91(9)
C4 C11 C12 C1 -0.04(17)
